data_7008196
loop_
_publ_author_name
'Carmichael, Duncan'
'Ricard, Louis'
'Seeboth, Nicolas'
'Brown, John M.'
'Claridge, Timothy D. W.'
'Odell, Barbara'

_publ_section_title
;
 Synthesis, structure and dynamics of methoxynaphthalene-substituted
 phospha-ruthenocenes and -ferrocenes.
;
_journal_issue 12
_journal_name_full 'Dalton transactions (Cambridge, England : 2003)'
_journal_page_first 2173
_journal_page_last 2181
_journal_paper_doi 10.1039/b418926d
_journal_year 2005
_chemical_formula_sum 'C33 H35 O P Ru'
_chemical_formula_weight 579.65
_chemical_name_systematic
;
?
;
_space_group_IT_number 2
_symmetry_cell_setting triclinic
_symmetry_space_group_name_Hall '-P 1'
_symmetry_space_group_name_H-M 'P -1'
_atom_sites_solution_hydrogens geom
_atom_sites_solution_primary direct
_atom_sites_solution_secondary difmap
_audit_creation_method SHELXL-97
_cell_angle_alpha 79.530(5)
_cell_angle_beta 71.170(5)
_cell_angle_gamma 89.490(5)
_cell_formula_units_Z 2
_cell_length_a 9.992(5)
_cell_length_b 11.740(5)
_cell_length_c 12.042(5)
_cell_measurement_reflns_used 251
_cell_measurement_temperature 150.0(10)
_cell_measurement_theta_max 20.0
_cell_measurement_theta_min 3.0
_cell_volume 1312.9(10)
_computing_structure_refinement 'SHELXL-97 (Sheldrick, 1997)'
_computing_structure_solution 'SHELXS-97 (Sheldrick, 1990)'
_diffrn_ambient_temperature 150.0(10)
_diffrn_measured_fraction_theta_full 0.995
_diffrn_measured_fraction_theta_max 0.995
_diffrn_measurement_device_type KappaCCD
_diffrn_measurement_method 'phi and omega scans'
_diffrn_radiation_monochromator graphite
_diffrn_radiation_source 'fine-focus sealed tube'
_diffrn_radiation_type MoK\a
_diffrn_radiation_wavelength 0.71069
_diffrn_reflns_av_R_equivalents 0.0243
_diffrn_reflns_av_sigmaI/netI 0.0556
_diffrn_reflns_limit_h_max 14
_diffrn_reflns_limit_h_min -13
_diffrn_reflns_limit_k_max 16
_diffrn_reflns_limit_k_min -16
_diffrn_reflns_limit_l_max 16
_diffrn_reflns_limit_l_min -16
_diffrn_reflns_number 11067
_diffrn_reflns_theta_full 30.03
_diffrn_reflns_theta_max 30.03
_diffrn_reflns_theta_min 3.47
_exptl_absorpt_coefficient_mu 0.683
_exptl_absorpt_correction_T_max 0.8755
_exptl_absorpt_correction_T_min 0.8755
_exptl_absorpt_correction_type multi-scan
_exptl_crystal_colour 'pale yellow'
_exptl_crystal_density_diffrn 1.466
_exptl_crystal_density_method 'not measured'
_exptl_crystal_description cube
_exptl_crystal_F_000 600
_exptl_crystal_size_max 0.20
_exptl_crystal_size_mid 0.20
_exptl_crystal_size_min 0.20
_refine_diff_density_max 1.422
_refine_diff_density_min -0.917
_refine_diff_density_rms 0.091
_refine_ls_extinction_method none
_refine_ls_goodness_of_fit_ref 1.057
_refine_ls_hydrogen_treatment mixed
_refine_ls_matrix_type full
_refine_ls_number_parameters 333
_refine_ls_number_reflns 7645
_refine_ls_number_restraints 0
_refine_ls_restrained_S_all 1.057
_refine_ls_R_factor_all 0.0490
_refine_ls_R_factor_gt 0.0366
_refine_ls_shift/su_max 0.002
_refine_ls_shift/su_mean 0.000
_refine_ls_structure_factor_coef Fsqd
_refine_ls_weighting_details 'calc w=1/[\s^2^(Fo^2^)+(0.0325P)^2^+0.6155P] where P=(Fo^2^+2Fc^2^)/3'
_refine_ls_weighting_scheme calc
_refine_ls_wR_factor_gt 0.0824
_refine_ls_wR_factor_ref 0.0874
_reflns_number_gt 6403
_reflns_number_total 7645
_reflns_threshold_expression >2sigma(I)
_cod_data_source_file b418926d.txt
_cod_data_source_block rumet
_cod_depositor_comments
;
The following automatic conversions were performed:
'_symmetry_cell_setting' value 'Triclinic' changed to 'triclinic'
according to '/home/saulius/struct/CIF-dictionaries/cif_core.dic'
dictionary named 'cif_core.dic' version 2.4.1 from 2010-06-29.

Automatic conversion script
Id: cif_fix_enum 1527 2010-12-29 10:47:43Z saulius 
;
_cod_original_sg_symbol_H-M 'P-1     '
_cod_database_code 7008196

loop_
_symmetry_equiv_pos_as_xyz
'x, y, z'
'-x, -y, -z'

loop_
_atom_site_label
_atom_site_type_symbol
_atom_site_fract_x
_atom_site_fract_y
_atom_site_fract_z
_atom_site_U_iso_or_equiv
_atom_site_adp_type
_atom_site_occupancy
_atom_site_symmetry_multiplicity
_atom_site_calc_flag
_atom_site_refinement_flags
_atom_site_disorder_assembly
_atom_site_disorder_group
Ru1 Ru -0.126233(16) 0.791411(14) 0.847946(14) 0.01778(6) Uani 1 1 d . . .
P1 P -0.09723(5) 0.59438(5) 0.81343(5) 0.01850(11) Uani 1 1 d . . .
O1 O -0.21362(16) 0.61733(15) 0.53758(13) 0.0287(4) Uani 1 1 d . . .
C1 C -0.2644(2) 0.63247(18) 0.90754(18) 0.0184(4) Uani 1 1 d . . .
C2 C -0.3254(2) 0.72190(19) 0.84406(18) 0.0195(4) Uani 1 1 d . . .
C3 C -0.2374(2) 0.76018(19) 0.72232(18) 0.0203(4) Uani 1 1 d . . .
C4 C -0.1100(2) 0.69981(18) 0.69149(18) 0.0194(4) Uani 1 1 d . . .
C5 C -0.3224(2) 0.57142(18) 1.03333(18) 0.0191(4) Uani 1 1 d . . .
C6 C -0.2299(2) 0.51566(19) 1.08970(19) 0.0218(4) Uani 1 1 d . . .
H6 H -0.1310 0.5228 1.0478 0.026 Uiso 1 1 calc R . .
C7 C -0.2785(2) 0.4508(2) 1.20424(19) 0.0251(5) Uani 1 1 d . . .
H7 H -0.2132 0.4137 1.2395 0.030 Uiso 1 1 calc R . .
C8 C -0.4223(2) 0.4397(2) 1.2680(2) 0.0267(5) Uani 1 1 d . . .
H8 H -0.4558 0.3949 1.3467 0.032 Uiso 1 1 calc R . .
C9 C -0.5162(2) 0.4946(2) 1.21567(19) 0.0250(5) Uani 1 1 d . . .
H9 H -0.6147 0.4882 1.2590 0.030 Uiso 1 1 calc R . .
C10 C -0.4674(2) 0.55918(19) 1.09994(19) 0.0213(4) Uani 1 1 d . . .
H10 H -0.5335 0.5957 1.0653 0.026 Uiso 1 1 calc R . .
C11 C -0.4683(2) 0.7706(2) 0.8935(2) 0.0264(5) Uani 1 1 d . . .
H11A H -0.4697 0.8483 0.8474 0.040 Uiso 1 1 calc R . .
H11B H -0.4859 0.7753 0.9774 0.040 Uiso 1 1 calc R . .
H11C H -0.5422 0.7198 0.8877 0.040 Uiso 1 1 calc R . .
C12 C -0.2768(2) 0.8498(2) 0.6338(2) 0.0294(5) Uani 1 1 d . . .
H12A H -0.1916 0.8799 0.5667 0.044 Uiso 1 1 calc R . .
H12B H -0.3208 0.9135 0.6726 0.044 Uiso 1 1 calc R . .
H12C H -0.3439 0.8145 0.6042 0.044 Uiso 1 1 calc R . .
C13 C -0.0160(2) 0.70035(19) 0.56560(18) 0.0221(4) Uani 1 1 d . . .
C14 C 0.1311(2) 0.7352(2) 0.52023(19) 0.0244(4) Uani 1 1 d . . .
C15 C 0.2002(2) 0.7851(2) 0.5867(2) 0.0291(5) Uani 1 1 d . . .
H15 H 0.1478 0.7970 0.6646 0.035 Uiso 1 1 calc R . .
C16 C 0.3424(2) 0.8169(2) 0.5400(2) 0.0366(6) Uani 1 1 d . . .
H16 H 0.3862 0.8515 0.5858 0.044 Uiso 1 1 calc R . .
C17 C 0.4243(2) 0.7992(3) 0.4259(2) 0.0386(6) Uani 1 1 d . . .
H17 H 0.5228 0.8204 0.3957 0.046 Uiso 1 1 calc R . .
C18 C 0.3618(2) 0.7520(2) 0.3596(2) 0.0348(6) Uani 1 1 d . . .
H18 H 0.4175 0.7407 0.2822 0.042 Uiso 1 1 calc R . .
C19 C 0.2157(2) 0.7189(2) 0.4023(2) 0.0275(5) Uani 1 1 d . . .
C20 C 0.1507(3) 0.6685(2) 0.3343(2) 0.0310(5) Uani 1 1 d . . .
H20 H 0.2057 0.6565 0.2571 0.037 Uiso 1 1 calc R . .
C21 C 0.0108(3) 0.6366(2) 0.37701(19) 0.0279(5) Uani 1 1 d . . .
H21 H -0.0312 0.6036 0.3290 0.034 Uiso 1 1 calc R . .
C22 C -0.0733(2) 0.6518(2) 0.49225(19) 0.0242(4) Uani 1 1 d . . .
C23 C -0.2731(3) 0.5661(2) 0.4635(2) 0.0359(6) Uani 1 1 d . . .
H23A H -0.2690 0.6236 0.3923 0.054 Uiso 1 1 calc R . .
H23B H -0.3719 0.5401 0.5082 0.054 Uiso 1 1 calc R . .
H23C H -0.2190 0.4996 0.4393 0.054 Uiso 1 1 calc R . .
C24 C -0.0423(2) 0.83056(19) 0.98458(19) 0.0218(4) Uani 1 1 d . . .
C25 C -0.1769(2) 0.88097(19) 0.99837(19) 0.0224(4) Uani 1 1 d . . .
C26 C -0.1638(2) 0.96581(18) 0.89150(18) 0.0191(4) Uani 1 1 d . . .
C27 C -0.0216(2) 0.96561(18) 0.81253(19) 0.0216(4) Uani 1 1 d . . .
C28 C 0.0531(2) 0.88420(19) 0.87121(19) 0.0215(4) Uani 1 1 d . . .
C29 C -0.0034(3) 0.7476(2) 1.0774(2) 0.0319(5) Uani 1 1 d . . .
H29A H 0.0690 0.6976 1.0386 0.048 Uiso 1 1 calc R . .
H29B H -0.0875 0.6997 1.1303 0.048 Uiso 1 1 calc R . .
H29C H 0.0338 0.7910 1.1244 0.048 Uiso 1 1 calc R . .
C30 C -0.3044(3) 0.8533(2) 1.1095(2) 0.0325(6) Uani 1 1 d . . .
H30A H -0.3200 0.7689 1.1352 0.049 Uiso 1 1 calc R . .
H30B H -0.3879 0.8858 1.0925 0.049 Uiso 1 1 calc R . .
H30C H -0.2884 0.8870 1.1731 0.049 Uiso 1 1 calc R . .
C31 C -0.2768(2) 1.0416(2) 0.8705(2) 0.0313(5) Uani 1 1 d . . .
H31A H -0.2686 1.1154 0.8955 0.047 Uiso 1 1 calc R . .
H31B H -0.3698 1.0031 0.9170 0.047 Uiso 1 1 calc R . .
H31C H -0.2666 1.0562 0.7854 0.047 Uiso 1 1 calc R . .
C32 C 0.0395(3) 1.0447(2) 0.6940(2) 0.0311(5) Uani 1 1 d . . .
H32A H -0.0355 1.0645 0.6589 0.047 Uiso 1 1 calc R . .
H32B H 0.1132 1.0056 0.6407 0.047 Uiso 1 1 calc R . .
H32C H 0.0807 1.1156 0.7048 0.047 Uiso 1 1 calc R . .
C33 C 0.2098(2) 0.8692(2) 0.8332(2) 0.0303(5) Uani 1 1 d . . .
H33A H 0.2480 0.8907 0.8924 0.045 Uiso 1 1 calc R . .
H33B H 0.2557 0.9191 0.7553 0.045 Uiso 1 1 calc R . .
H33C H 0.2280 0.7880 0.8271 0.045 Uiso 1 1 calc R . .

loop_
_atom_site_aniso_label
_atom_site_aniso_U_11
_atom_site_aniso_U_22
_atom_site_aniso_U_33
_atom_site_aniso_U_23
_atom_site_aniso_U_13
_atom_site_aniso_U_12
Ru1 0.01526(9) 0.01804(9) 0.01692(9) -0.00061(7) -0.00249(6) 0.00252(6)
P1 0.0163(2) 0.0190(3) 0.0169(2) -0.0011(2) -0.00223(19) 0.0038(2)
O1 0.0296(8) 0.0347(10) 0.0207(8) -0.0081(7) -0.0050(6) -0.0011(7)
C1 0.0147(9) 0.0198(10) 0.0188(10) -0.0023(8) -0.0037(7) 0.0005(7)
C2 0.0148(9) 0.0237(11) 0.0191(10) -0.0019(9) -0.0054(8) 0.0020(8)
C3 0.0202(9) 0.0226(11) 0.0178(10) -0.0025(9) -0.0067(8) 0.0024(8)
C4 0.0199(9) 0.0183(10) 0.0173(10) -0.0008(8) -0.0037(8) 0.0030(8)
C5 0.0166(9) 0.0193(10) 0.0189(10) -0.0033(8) -0.0024(8) -0.0012(8)
C6 0.0179(9) 0.0221(11) 0.0218(10) -0.0011(9) -0.0034(8) -0.0003(8)
C7 0.0255(11) 0.0258(12) 0.0215(11) 0.0007(9) -0.0069(9) 0.0010(9)
C8 0.0285(11) 0.0263(12) 0.0187(10) 0.0007(9) -0.0014(9) -0.0043(9)
C9 0.0190(10) 0.0275(12) 0.0232(11) -0.0053(10) 0.0010(8) -0.0022(9)
C10 0.0181(9) 0.0231(11) 0.0213(10) -0.0043(9) -0.0043(8) 0.0000(8)
C11 0.0173(10) 0.0320(13) 0.0274(11) -0.0044(10) -0.0049(8) 0.0080(9)
C12 0.0305(12) 0.0325(13) 0.0236(11) -0.0013(10) -0.0092(9) 0.0102(10)
C13 0.0245(10) 0.0201(11) 0.0165(10) 0.0012(8) -0.0025(8) 0.0072(8)
C14 0.0252(10) 0.0222(11) 0.0195(10) 0.0017(9) -0.0023(8) 0.0085(9)
C15 0.0244(11) 0.0336(13) 0.0228(11) -0.0003(10) -0.0017(9) 0.0056(10)
C16 0.0228(11) 0.0435(16) 0.0407(14) -0.0074(13) -0.0067(10) 0.0039(11)
C17 0.0204(11) 0.0515(18) 0.0330(13) -0.0030(13) 0.0035(10) 0.0050(11)
C18 0.0300(12) 0.0397(15) 0.0239(12) -0.0006(11) 0.0032(10) 0.0091(11)
C19 0.0266(11) 0.0246(12) 0.0219(11) 0.0027(9) 0.0009(9) 0.0109(9)
C20 0.0389(13) 0.0302(13) 0.0181(10) -0.0027(10) -0.0026(9) 0.0129(11)
C21 0.0390(13) 0.0245(12) 0.0175(10) -0.0034(9) -0.0059(9) 0.0080(10)
C22 0.0278(11) 0.0220(11) 0.0179(10) -0.0010(9) -0.0025(8) 0.0056(9)
C23 0.0375(13) 0.0443(16) 0.0285(13) -0.0137(12) -0.0104(10) -0.0003(12)
C24 0.0257(10) 0.0182(11) 0.0218(10) -0.0011(9) -0.0097(8) -0.0010(8)
C25 0.0252(10) 0.0204(11) 0.0191(10) -0.0055(9) -0.0028(8) -0.0006(8)
C26 0.0179(9) 0.0186(10) 0.0193(10) -0.0044(8) -0.0037(8) 0.0044(8)
C27 0.0208(10) 0.0158(10) 0.0240(11) 0.0000(9) -0.0035(8) -0.0009(8)
C28 0.0190(9) 0.0184(11) 0.0255(11) -0.0024(9) -0.0059(8) -0.0007(8)
C29 0.0442(14) 0.0251(12) 0.0302(12) 0.0019(10) -0.0211(11) -0.0021(11)
C30 0.0336(12) 0.0333(14) 0.0231(11) -0.0087(11) 0.0028(10) -0.0048(10)
C31 0.0293(12) 0.0230(12) 0.0397(14) -0.0053(11) -0.0091(10) 0.0077(10)
C32 0.0331(12) 0.0234(12) 0.0272(12) 0.0047(10) -0.0016(10) 0.0007(10)
C33 0.0205(10) 0.0308(13) 0.0408(14) -0.0095(11) -0.0105(10) 0.0028(9)

loop_
_atom_type_symbol
_atom_type_description
_atom_type_scat_dispersion_real
_atom_type_scat_dispersion_imag
_atom_type_scat_source
C C 0.0033 0.0016 'International Tables Vol C Tables 4.2.6.8 and 6.1.1.4'
H H 0.0000 0.0000 'International Tables Vol C Tables 4.2.6.8 and 6.1.1.4'
O O 0.0106 0.0060 'International Tables Vol C Tables 4.2.6.8 and 6.1.1.4'
P P 0.1023 0.0942 'International Tables Vol C Tables 4.2.6.8 and 6.1.1.4'
Ru Ru -1.2594 0.8363 'International Tables Vol C Tables 4.2.6.8 and 6.1.1.4'

loop_
_geom_angle_atom_site_label_1
_geom_angle_atom_site_label_2
_geom_angle_atom_site_label_3
_geom_angle
_geom_angle_site_symmetry_1
_geom_angle_site_symmetry_3
_geom_angle_publ_flag
C2 Ru1 C25 107.01(8) . . ?
C2 Ru1 C24 136.46(8) . . ?
C25 Ru1 C24 38.42(8) . . ?
C2 Ru1 C1 38.29(8) . . ?
C25 Ru1 C1 106.66(8) . . ?
C24 Ru1 C1 113.16(8) . . ?
C2 Ru1 C26 107.09(8) . . ?
C25 Ru1 C26 38.57(8) . . ?
C24 Ru1 C26 64.18(8) . . ?
C1 Ru1 C26 131.01(8) . . ?
C2 Ru1 C27 136.17(8) . . ?
C25 Ru1 C27 63.83(8) . . ?
C24 Ru1 C27 63.63(8) . . ?
C1 Ru1 C27 168.84(7) . . ?
C26 Ru1 C27 37.86(7) . . ?
C2 Ru1 C28 169.61(7) . . ?
C25 Ru1 C28 63.32(8) . . ?
C24 Ru1 C28 37.63(8) . . ?
C1 Ru1 C28 145.23(8) . . ?
C26 Ru1 C28 63.17(8) . . ?
C27 Ru1 C28 37.67(8) . . ?
C2 Ru1 C3 38.05(8) . . ?
C25 Ru1 C3 134.36(8) . . ?
C24 Ru1 C3 172.66(7) . . ?
C1 Ru1 C3 65.35(8) . . ?
C26 Ru1 C3 110.89(8) . . ?
C27 Ru1 C3 116.32(8) . . ?
C28 Ru1 C3 146.45(8) . . ?
C2 Ru1 C4 64.41(7) . . ?
C25 Ru1 C4 170.87(7) . . ?
C24 Ru1 C4 150.36(8) . . ?
C1 Ru1 C4 68.88(8) . . ?
C26 Ru1 C4 138.56(8) . . ?
C27 Ru1 C4 119.61(8) . . ?
C28 Ru1 C4 124.98(7) . . ?
C3 Ru1 C4 36.76(7) . . ?
C2 Ru1 P1 71.02(6) . . ?
C25 Ru1 P1 138.09(6) . . ?
C24 Ru1 P1 114.57(6) . . ?
C1 Ru1 P1 45.43(5) . . ?
C26 Ru1 P1 176.00(5) . . ?
C27 Ru1 P1 145.63(6) . . ?
C28 Ru1 P1 118.44(6) . . ?
C3 Ru1 P1 69.95(6) . . ?
C4 Ru1 P1 44.19(6) . . ?
C4 P1 C1 90.65(10) . . ?
C4 P1 Ru1 64.11(7) . . ?
C1 P1 Ru1 60.62(7) . . ?
C22 O1 C23 117.51(17) . . ?
C2 C1 C5 128.65(17) . . ?
C2 C1 P1 111.57(15) . . ?
C5 C1 P1 119.78(15) . . ?
C2 C1 Ru1 70.06(12) . . ?
C5 C1 Ru1 124.20(13) . . ?
P1 C1 Ru1 73.95(8) . . ?
C1 C2 C3 112.65(17) . . ?
C1 C2 C11 125.86(19) . . ?
C3 C2 C11 121.45(19) . . ?
C1 C2 Ru1 71.66(11) . . ?
C3 C2 Ru1 72.87(11) . . ?
C11 C2 Ru1 125.21(15) . . ?
C4 C3 C2 112.85(19) . . ?
C4 C3 C12 122.83(19) . . ?
C2 C3 C12 124.26(18) . . ?
C4 C3 Ru1 74.29(12) . . ?
C2 C3 Ru1 69.08(11) . . ?
C12 C3 Ru1 127.03(15) . . ?
C3 C4 C13 124.26(19) . . ?
C3 C4 P1 112.28(15) . . ?
C13 C4 P1 121.59(15) . . ?
C3 C4 Ru1 68.95(11) . . ?
C13 C4 Ru1 139.87(15) . . ?
P1 C4 Ru1 71.70(8) . . ?
C10 C5 C6 116.6(2) . . ?
C10 C5 C1 124.10(19) . . ?
C6 C5 C1 119.21(17) . . ?
C7 C6 C5 121.99(19) . . ?
C6 C7 C8 120.3(2) . . ?
C9 C8 C7 119.2(2) . . ?
C8 C9 C10 120.49(19) . . ?
C9 C10 C5 121.4(2) . . ?
C22 C13 C14 117.78(18) . . ?
C22 C13 C4 117.30(19) . . ?
C14 C13 C4 124.54(18) . . ?
C15 C14 C13 122.61(19) . . ?
C15 C14 C19 117.4(2) . . ?
C13 C14 C19 120.0(2) . . ?
C16 C15 C14 120.8(2) . . ?
C15 C16 C17 121.5(2) . . ?
C18 C17 C16 119.4(2) . . ?
C17 C18 C19 121.7(2) . . ?
C20 C19 C18 121.9(2) . . ?
C20 C19 C14 118.9(2) . . ?
C18 C19 C14 119.2(2) . . ?
C21 C20 C19 121.1(2) . . ?
C20 C21 C22 120.7(2) . . ?
O1 C22 C13 117.08(18) . . ?
O1 C22 C21 121.36(19) . . ?
C13 C22 C21 121.5(2) . . ?
C28 C24 C25 107.71(19) . . ?
C28 C24 C29 125.5(2) . . ?
C25 C24 C29 126.4(2) . . ?
C28 C24 Ru1 72.49(12) . . ?
C25 C24 Ru1 70.28(11) . . ?
C29 C24 Ru1 128.26(15) . . ?
C24 C25 C26 108.11(18) . . ?
C24 C25 C30 124.5(2) . . ?
C26 C25 C30 127.3(2) . . ?
C24 C25 Ru1 71.31(11) . . ?
C26 C25 Ru1 71.77(11) . . ?
C30 C25 Ru1 125.46(15) . . ?
C27 C26 C25 107.34(18) . . ?
C27 C26 C31 126.8(2) . . ?
C25 C26 C31 125.78(19) . . ?
C27 C26 Ru1 71.36(11) . . ?
C25 C26 Ru1 69.66(11) . . ?
C31 C26 Ru1 125.82(14) . . ?
C28 C27 C26 108.12(19) . . ?
C28 C27 C32 126.60(19) . . ?
C26 C27 C32 125.1(2) . . ?
C28 C27 Ru1 71.62(12) . . ?
C26 C27 Ru1 70.78(12) . . ?
C32 C27 Ru1 127.12(15) . . ?
C24 C28 C27 108.69(18) . . ?
C24 C28 C33 123.3(2) . . ?
C27 C28 C33 127.3(2) . . ?
C24 C28 Ru1 69.88(11) . . ?
C27 C28 Ru1 70.71(12) . . ?
C33 C28 Ru1 132.95(15) . . ?

loop_
_geom_bond_atom_site_label_1
_geom_bond_atom_site_label_2
_geom_bond_distance
_geom_bond_site_symmetry_2
_geom_bond_publ_flag
Ru1 C2 2.175(2) . ?
Ru1 C25 2.176(2) . ?
Ru1 C24 2.189(2) . ?
Ru1 C1 2.196(2) . ?
Ru1 C26 2.204(2) . ?
Ru1 C27 2.212(2) . ?
Ru1 C28 2.224(2) . ?
Ru1 C3 2.225(2) . ?
Ru1 C4 2.295(2) . ?
Ru1 P1 2.4222(11) . ?
P1 C4 1.778(2) . ?
P1 C1 1.796(2) . ?
O1 C22 1.365(3) . ?
O1 C23 1.433(3) . ?
C1 C2 1.434(3) . ?
C1 C5 1.480(3) . ?
C2 C3 1.435(3) . ?
C2 C11 1.511(3) . ?
C3 C4 1.427(3) . ?
C3 C12 1.502(3) . ?
C4 C13 1.502(3) . ?
C5 C10 1.405(3) . ?
C5 C6 1.406(3) . ?
C6 C7 1.382(3) . ?
C7 C8 1.387(3) . ?
C8 C9 1.385(3) . ?
C9 C10 1.392(3) . ?
C13 C22 1.396(3) . ?
C13 C14 1.428(3) . ?
C14 C15 1.413(3) . ?
C14 C19 1.445(3) . ?
C15 C16 1.375(3) . ?
C16 C17 1.405(3) . ?
C17 C18 1.351(4) . ?
C18 C19 1.414(3) . ?
C19 C20 1.403(3) . ?
C20 C21 1.354(3) . ?
C21 C22 1.414(3) . ?
C24 C28 1.424(3) . ?
C24 C25 1.436(3) . ?
C24 C29 1.493(3) . ?
C25 C26 1.447(3) . ?
C25 C30 1.506(3) . ?
C26 C27 1.433(3) . ?
C26 C31 1.489(3) . ?
C27 C28 1.432(3) . ?
C27 C32 1.496(3) . ?
C28 C33 1.502(3) . ?
